data_2208407
loop_
_publ_author_name
'Wu, Jie-Ying'
'Li, Lin'
'Tian, Lei'

_publ_section_title
;
 10-(4-Bromostyryl)anthracene
;
_journal_coeditor_code RZ6165
_journal_issue 3
_journal_name_full 'Acta Crystallographica Section E'
_journal_page_first o1011
_journal_page_last o1012
_journal_paper_doi 10.1107/S160053680600451X
_journal_volume 62
_journal_year 2006
_chemical_formula_iupac 'C22 H15 Br'
_chemical_formula_moiety 'C22 H15 Br'
_chemical_formula_sum 'C22 H15 Br'
_chemical_formula_weight 359.25
_chemical_name_systematic
;
10-(4-Bromostyryl)anthracene
;
_space_group_IT_number 14
_symmetry_cell_setting monoclinic
_symmetry_space_group_name_Hall '-P 2ybc'
_symmetry_space_group_name_H-M 'P 1 21/c 1'
_atom_sites_solution_hydrogens geom
_atom_sites_solution_primary direct
_atom_sites_solution_secondary difmap
_audit_creation_method SHELXL-97
_cell_angle_alpha 90.00
_cell_angle_beta 98.582(3)
_cell_angle_gamma 90.00
_cell_formula_units_Z 8
_cell_length_a 17.966(4)
_cell_length_b 5.8413(11)
_cell_length_c 31.627(6)
_cell_measurement_reflns_used 3657
_cell_measurement_temperature 273(2)
_cell_measurement_theta_max 22.06
_cell_measurement_theta_min 2.293
_cell_volume 3281.9(11)
_computing_cell_refinement 'SAINT (Bruker, 1997)'
_computing_data_collection 'SMART (Bruker, 1997)'
_computing_data_reduction SAINT
_computing_molecular_graphics 'SHELXTL (Sheldrick, 1997b)'
_computing_publication_material SHELXTL
_computing_structure_refinement 'SHELXL97 (Sheldrick, 1997a)'
_computing_structure_solution 'SHELXS97 (Sheldrick, 1997a)'
_diffrn_ambient_temperature 273(2)
_diffrn_measured_fraction_theta_full 0.999
_diffrn_measured_fraction_theta_max 0.999
_diffrn_measurement_device_type 'Bruker SMART CCD area-detector'
_diffrn_measurement_method '\f and \w'
_diffrn_radiation_monochromator graphite
_diffrn_radiation_source 'fine-focus sealed tube'
_diffrn_radiation_type MoK\a
_diffrn_radiation_wavelength 0.71073
_diffrn_reflns_av_R_equivalents 0.0365
_diffrn_reflns_av_sigmaI/netI 0.0478
_diffrn_reflns_limit_h_max 20
_diffrn_reflns_limit_h_min -21
_diffrn_reflns_limit_k_max 6
_diffrn_reflns_limit_k_min -6
_diffrn_reflns_limit_l_max 37
_diffrn_reflns_limit_l_min -26
_diffrn_reflns_number 16373
_diffrn_reflns_theta_full 25.03
_diffrn_reflns_theta_max 25.03
_diffrn_reflns_theta_min 1.30
_diffrn_standards_decay_% 0
_diffrn_standards_number 0
_exptl_absorpt_coefficient_mu 2.502
_exptl_absorpt_correction_T_max 0.4599
_exptl_absorpt_correction_T_min 0.4272
_exptl_absorpt_correction_type multi-scan
_exptl_absorpt_process_details '(SADABS; Sheldrick, 1996)'
_exptl_crystal_colour 'pale yellow'
_exptl_crystal_density_diffrn 1.454
_exptl_crystal_density_method 'not measured'
_exptl_crystal_description block
_exptl_crystal_F_000 1456
_exptl_crystal_size_max 0.35
_exptl_crystal_size_mid 0.33
_exptl_crystal_size_min 0.31
_refine_diff_density_max 0.427
_refine_diff_density_min -0.492
_refine_ls_extinction_method none
_refine_ls_goodness_of_fit_ref 1.016
_refine_ls_hydrogen_treatment constr
_refine_ls_matrix_type full
_refine_ls_number_parameters 415
_refine_ls_number_reflns 5778
_refine_ls_number_restraints 0
_refine_ls_restrained_S_all 1.016
_refine_ls_R_factor_all 0.0805
_refine_ls_R_factor_gt 0.0431
_refine_ls_shift/su_max 0.001
_refine_ls_shift/su_mean 0.000
_refine_ls_structure_factor_coef Fsqd
_refine_ls_weighting_details 'calc w=1/[\s^2^(Fo^2^)+(0.043P)^2^+1.3248P] where P=(Fo^2^+2Fc^2^)/3'
_refine_ls_weighting_scheme calc
_refine_ls_wR_factor_gt 0.0901
_refine_ls_wR_factor_ref 0.1013
_reflns_number_gt 3717
_reflns_number_total 5778
_reflns_threshold_expression I>2\s(I)
_cod_data_source_file rz6165.cif
_cod_data_source_block I
_cod_depositor_comments
;
The following automatic conversions were performed:
'_symmetry_cell_setting' value 'Monoclinic' changed to 'monoclinic'
according to '/home/saulius/struct/CIF-dictionaries/cif_core.dic'
dictionary named 'cif_core.dic' version 2.4.1 from 2010-06-29.

Automatic conversion script
Id: cif_fix_enum 1527 2010-12-29 10:47:43Z saulius 

The following automatic conversions were performed:

'_symmetry_cell_setting' value 'Monoclinic' changed to 'monoclinic'
according to /home/saulius/struct/CIF-dictionaries/cif_core.dic
dictionary named 'cif_core.dic' version 2.4.1 from 2010-06-29.

Automatic conversion script
Id: cif_fix_values 1715 2011-07-08 13:25:40Z adriana 
;
_cod_original_sg_symbol_H-M 'P 21/c'
_cod_database_code 2208407
_cod_database_fobs_code 2208407

loop_
_symmetry_equiv_pos_as_xyz
'x, y, z'
'-x, y+1/2, -z+1/2'
'-x, -y, -z'
'x, -y-1/2, z-1/2'

loop_
_atom_site_type_symbol
_atom_site_label
_atom_site_fract_x
_atom_site_fract_y
_atom_site_fract_z
_atom_site_U_iso_or_equiv
_atom_site_adp_type
_atom_site_calc_flag
_atom_site_refinement_flags
_atom_site_occupancy
Br Br1 0.03492(2) 1.59494(8) 0.342965(14) 0.06587(16) Uani d . 1
Br Br2 0.32852(2) -0.58744(7) 0.275771(13) 0.06242(15) Uani d . 1
C C1 0.08023(19) 1.3922(6) 0.30721(11) 0.0447(9) Uani d . 1
C C2 0.0813(2) 1.4477(6) 0.26511(12) 0.0508(10) Uani d . 1
H H2 0.0588 1.5820 0.2537 0.061 Uiso calc R 1
C C3 0.1162(2) 1.3010(6) 0.23991(11) 0.0462(9) Uani d . 1
H H3 0.1169 1.3381 0.2114 0.055 Uiso calc R 1
C C4 0.15031(18) 1.1006(6) 0.25609(10) 0.0401(8) Uani d . 1
C C5 0.1475(2) 1.0520(7) 0.29891(12) 0.0528(10) Uani d . 1
H H5 0.1700 0.9184 0.3106 0.063 Uiso calc R 1
C C6 0.1129(2) 1.1941(7) 0.32430(11) 0.0531(10) Uani d . 1
H H6 0.1116 1.1569 0.3528 0.064 Uiso calc R 1
C C7 0.18839(19) 0.9436(6) 0.23061(11) 0.0465(9) Uani d . 1
H H7 0.2182 0.8331 0.2461 0.056 Uiso calc R 1
C C8 0.18677(19) 0.9353(6) 0.18924(11) 0.0431(9) Uani d . 1
H H8 0.1586 1.0453 0.1727 0.052 Uiso calc R 1
C C9 0.22695(18) 0.7619(6) 0.16699(10) 0.0377(8) Uani d . 1
C C10 0.18514(19) 0.6047(6) 0.13920(10) 0.0389(8) Uani d . 1
C C11 0.1053(2) 0.6154(7) 0.12816(12) 0.0510(10) Uani d . 1
H H11 0.0791 0.7316 0.1397 0.061 Uiso calc R 1
C C12 0.0667(2) 0.4622(7) 0.10159(13) 0.0588(11) Uani d . 1
H H12 0.0149 0.4767 0.0944 0.071 Uiso calc R 1
C C13 0.1044(3) 0.2800(8) 0.08458(12) 0.0631(12) Uani d . 1
H H13 0.0773 0.1733 0.0666 0.076 Uiso calc R 1
C C14 0.1792(2) 0.2608(7) 0.09426(11) 0.0552(10) Uani d . 1
H H14 0.2034 0.1397 0.0829 0.066 Uiso calc R 1
C C15 0.2229(2) 0.4212(6) 0.12159(10) 0.0426(9) Uani d . 1
C C16 0.3009(2) 0.4021(6) 0.13163(11) 0.0477(9) Uani d . 1
H H16 0.3251 0.2795 0.1207 0.057 Uiso calc R 1
C C17 0.34326(19) 0.5596(6) 0.15728(10) 0.0420(9) Uani d . 1
C C18 0.4231(2) 0.5421(7) 0.16670(12) 0.0547(11) Uani d . 1
H H18 0.4473 0.4178 0.1564 0.066 Uiso calc R 1
C C19 0.4641(2) 0.7025(8) 0.19028(12) 0.0601(11) Uani d . 1
H H19 0.5162 0.6878 0.1962 0.072 Uiso calc R 1
C C20 0.4286(2) 0.8917(8) 0.20599(12) 0.0587(11) Uani d . 1
H H20 0.4576 1.0037 0.2215 0.070 Uiso calc R 1
C C21 0.3527(2) 0.9134(7) 0.19882(11) 0.0508(9) Uani d . 1
H H21 0.3305 1.0397 0.2098 0.061 Uiso calc R 1
C C22 0.30596(19) 0.7468(6) 0.17476(10) 0.0399(8) Uani d . 1
C C23 0.32890(19) -0.3890(6) 0.32348(10) 0.0405(8) Uani d . 1
C C24 0.2845(2) -0.4377(7) 0.35426(13) 0.0556(10) Uani d . 1
H H24 0.2552 -0.5696 0.3524 0.067 Uiso calc R 1
C C25 0.2842(2) -0.2875(7) 0.38789(12) 0.0553(10) Uani d . 1
H H25 0.2542 -0.3193 0.4087 0.066 Uiso calc R 1
C C26 0.32793(19) -0.0888(6) 0.39143(11) 0.0432(9) Uani d . 1
C C27 0.3715(2) -0.0514(7) 0.36002(12) 0.0554(10) Uani d . 1
H H27 0.4014 0.0791 0.3617 0.066 Uiso calc R 1
C C28 0.3729(2) -0.1978(7) 0.32624(12) 0.0535(10) Uani d . 1
H H28 0.4034 -0.1672 0.3056 0.064 Uiso calc R 1
C C29 0.3282(2) 0.0794(7) 0.42612(11) 0.0525(10) Uani d . 1
H H29 0.3654 0.1909 0.4277 0.063 Uiso calc R 1
C C30 0.2841(2) 0.0944(7) 0.45465(11) 0.0555(10) Uani d . 1
H H30 0.2484 -0.0203 0.4554 0.067 Uiso calc R 1
C C31 0.2866(2) 0.2827(6) 0.48635(11) 0.0500(10) Uani d . 1
C C32 0.2215(2) 0.4159(7) 0.48679(11) 0.0508(10) Uani d . 1
C C33 0.1517(3) 0.3670(8) 0.46059(12) 0.0704(13) Uani d . 1
H H33 0.1488 0.2428 0.4420 0.084 Uiso calc R 1
C C34 0.0899(3) 0.4953(10) 0.46194(15) 0.0835(15) Uani d . 1
H H34 0.0449 0.4564 0.4450 0.100 Uiso calc R 1
C C35 0.0932(3) 0.6876(9) 0.48875(15) 0.0829(15) Uani d . 1
H H35 0.0503 0.7763 0.4891 0.100 Uiso calc R 1
C C36 0.1574(3) 0.7453(8) 0.51390(14) 0.0727(13) Uani d . 1
H H36 0.1584 0.8735 0.5314 0.087 Uiso calc R 1
C C37 0.2245(2) 0.6122(7) 0.51414(12) 0.0530(10) Uani d . 1
C C38 0.2908(3) 0.6650(7) 0.53995(13) 0.0579(11) Uani d . 1
H H38 0.2926 0.7961 0.5568 0.070 Uiso calc R 1
C C39 0.3553(2) 0.5314(7) 0.54200(11) 0.0509(10) Uani d . 1
C C40 0.4219(3) 0.5798(8) 0.57083(14) 0.0713(12) Uani d . 1
H H40 0.4234 0.7087 0.5882 0.086 Uiso calc R 1
C C41 0.4823(3) 0.4444(10) 0.57352(15) 0.0871(15) Uani d . 1
H H41 0.5260 0.4808 0.5919 0.104 Uiso calc R 1
C C42 0.4789(3) 0.2456(10) 0.54804(15) 0.0929(17) Uani d . 1
H H42 0.5203 0.1485 0.5507 0.111 Uiso calc R 1
C C43 0.4172(3) 0.1917(8) 0.51986(13) 0.0756(14) Uani d . 1
H H43 0.4172 0.0597 0.5034 0.091 Uiso calc R 1
C C44 0.3524(2) 0.3337(7) 0.51503(12) 0.0520(10) Uani d . 1

loop_
_atom_site_aniso_label
_atom_site_aniso_U_11
_atom_site_aniso_U_22
_atom_site_aniso_U_33
_atom_site_aniso_U_12
_atom_site_aniso_U_13
_atom_site_aniso_U_23
Br1 0.0688(3) 0.0646(3) 0.0715(3) -0.0010(2) 0.0346(2) -0.0215(2)
Br2 0.0730(3) 0.0559(3) 0.0555(3) 0.0049(2) 0.0001(2) -0.0173(2)
C1 0.038(2) 0.048(2) 0.050(2) -0.0056(19) 0.0144(16) -0.013(2)
C2 0.059(2) 0.044(2) 0.051(2) 0.0093(19) 0.0108(18) -0.0004(19)
C3 0.056(2) 0.048(2) 0.035(2) 0.006(2) 0.0112(17) -0.0017(18)
C4 0.040(2) 0.042(2) 0.040(2) 0.0012(18) 0.0116(15) -0.0024(18)
C5 0.063(3) 0.047(2) 0.050(2) 0.011(2) 0.0166(19) 0.0047(19)
C6 0.067(3) 0.058(3) 0.038(2) -0.001(2) 0.0198(19) -0.001(2)
C7 0.053(2) 0.040(2) 0.047(2) 0.0113(18) 0.0101(17) 0.0018(18)
C8 0.049(2) 0.041(2) 0.040(2) 0.0089(18) 0.0098(16) 0.0023(17)
C9 0.042(2) 0.036(2) 0.0371(19) 0.0045(17) 0.0145(15) 0.0037(17)
C10 0.046(2) 0.039(2) 0.0338(19) 0.0007(18) 0.0117(15) 0.0038(17)
C11 0.046(2) 0.057(3) 0.053(2) -0.001(2) 0.0155(18) 0.003(2)
C12 0.051(3) 0.069(3) 0.057(3) -0.015(2) 0.009(2) 0.009(2)
C13 0.075(3) 0.062(3) 0.051(3) -0.025(3) 0.006(2) -0.004(2)
C14 0.077(3) 0.045(2) 0.045(2) -0.006(2) 0.016(2) -0.0042(19)
C15 0.058(2) 0.035(2) 0.0363(19) -0.0019(19) 0.0138(16) 0.0039(17)
C16 0.064(3) 0.042(2) 0.040(2) 0.013(2) 0.0168(18) -0.0004(19)
C17 0.046(2) 0.045(2) 0.036(2) 0.0079(18) 0.0114(16) 0.0034(18)
C18 0.049(3) 0.064(3) 0.053(2) 0.017(2) 0.0137(19) 0.001(2)
C19 0.040(2) 0.085(3) 0.055(3) 0.010(2) 0.0053(19) 0.007(2)
C20 0.055(3) 0.071(3) 0.048(2) -0.010(2) 0.0022(19) -0.006(2)
C21 0.057(3) 0.051(2) 0.045(2) 0.001(2) 0.0105(18) -0.0026(19)
C22 0.050(2) 0.038(2) 0.0320(19) 0.0009(18) 0.0094(16) 0.0021(16)
C23 0.039(2) 0.039(2) 0.042(2) 0.0076(18) 0.0005(16) -0.0036(17)
C24 0.054(3) 0.047(2) 0.067(3) -0.012(2) 0.015(2) -0.002(2)
C25 0.061(3) 0.059(3) 0.051(2) 0.000(2) 0.0240(19) 0.006(2)
C26 0.048(2) 0.044(2) 0.037(2) 0.0047(19) 0.0044(16) 0.0011(18)
C27 0.067(3) 0.049(3) 0.053(2) -0.017(2) 0.020(2) -0.013(2)
C28 0.059(3) 0.056(2) 0.049(2) -0.017(2) 0.0191(19) -0.009(2)
C29 0.059(3) 0.052(2) 0.047(2) 0.001(2) 0.0101(19) -0.001(2)
C30 0.068(3) 0.052(2) 0.047(2) 0.005(2) 0.0119(19) 0.003(2)
C31 0.068(3) 0.045(2) 0.038(2) 0.008(2) 0.0139(19) 0.0008(18)
C32 0.065(3) 0.054(2) 0.034(2) 0.007(2) 0.0109(18) 0.0072(19)
C33 0.086(3) 0.079(3) 0.044(2) 0.016(3) 0.003(2) -0.009(2)
C34 0.073(3) 0.109(4) 0.065(3) 0.027(3) -0.002(2) -0.003(3)
C35 0.085(4) 0.098(4) 0.068(3) 0.036(3) 0.018(3) 0.010(3)
C36 0.091(4) 0.067(3) 0.065(3) 0.021(3) 0.026(3) 0.000(2)
C37 0.071(3) 0.048(2) 0.045(2) 0.013(2) 0.024(2) 0.008(2)
C38 0.078(3) 0.041(2) 0.059(3) -0.002(2) 0.024(2) -0.008(2)
C39 0.068(3) 0.048(2) 0.039(2) -0.002(2) 0.0169(19) 0.0025(18)
C40 0.081(3) 0.069(3) 0.065(3) -0.011(3) 0.013(2) -0.015(2)
C41 0.078(4) 0.102(4) 0.076(3) 0.002(3) -0.004(3) -0.019(3)
C42 0.082(4) 0.110(4) 0.080(3) 0.037(3) -0.007(3) -0.024(3)
C43 0.085(3) 0.082(3) 0.056(3) 0.026(3) -0.001(2) -0.015(2)
C44 0.065(3) 0.052(2) 0.041(2) 0.015(2) 0.0126(19) -0.0004(19)

loop_
_atom_type_symbol
_atom_type_description
_atom_type_scat_dispersion_real
_atom_type_scat_dispersion_imag
_atom_type_scat_source
C C 0.0033 0.0016 'International Tables Vol C Tables 4.2.6.8 and 6.1.1.4'
H H 0.0000 0.0000 'International Tables Vol C Tables 4.2.6.8 and 6.1.1.4'
Br Br -0.2901 2.4595 'International Tables Vol C Tables 4.2.6.8 and 6.1.1.4'

loop_
_geom_angle_atom_site_label_1
_geom_angle_atom_site_label_2
_geom_angle_atom_site_label_3
_geom_angle
C6 C1 C2 121.0(3)
C6 C1 Br1 119.1(3)
C2 C1 Br1 119.9(3)
C1 C2 C3 119.0(3)
C1 C2 H2 120.5
C3 C2 H2 120.5
C2 C3 C4 121.7(3)
C2 C3 H3 119.2
C4 C3 H3 119.2
C3 C4 C5 117.0(3)
C3 C4 C7 123.1(3)
C5 C4 C7 119.8(3)
C6 C5 C4 122.2(4)
C6 C5 H5 118.9
C4 C5 H5 118.9
C5 C6 C1 119.1(3)
C5 C6 H6 120.5
C1 C6 H6 120.5
C8 C7 C4 129.5(3)
C8 C7 H7 115.3
C4 C7 H7 115.3
C7 C8 C9 124.2(3)
C7 C8 H8 117.9
C9 C8 H8 117.9
C22 C9 C10 119.9(3)
C22 C9 C8 120.7(3)
C10 C9 C8 119.3(3)
C9 C10 C15 119.6(3)
C9 C10 C11 123.2(3)
C15 C10 C11 117.2(3)
C12 C11 C10 121.9(4)
C12 C11 H11 119.0
C10 C11 H11 119.0
C11 C12 C13 120.5(4)
C11 C12 H12 119.7
C13 C12 H12 119.7
C14 C13 C12 119.9(4)
C14 C13 H13 120.0
C12 C13 H13 120.0
C13 C14 C15 121.8(4)
C13 C14 H14 119.1
C15 C14 H14 119.1
C16 C15 C10 119.5(3)
C16 C15 C14 121.9(3)
C10 C15 C14 118.6(3)
C17 C16 C15 121.9(3)
C17 C16 H16 119.1
C15 C16 H16 119.1
C16 C17 C18 121.7(3)
C16 C17 C22 119.1(3)
C18 C17 C22 119.2(3)
C19 C18 C17 121.1(4)
C19 C18 H18 119.4
C17 C18 H18 119.4
C18 C19 C20 120.3(4)
C18 C19 H19 119.9
C20 C19 H19 119.9
C21 C20 C19 120.9(4)
C21 C20 H20 119.5
C19 C20 H20 119.5
C20 C21 C22 121.5(4)
C20 C21 H21 119.3
C22 C21 H21 119.3
C9 C22 C21 123.2(3)
C9 C22 C17 119.8(3)
C21 C22 C17 116.9(3)
C28 C23 C24 121.0(3)
C28 C23 Br2 118.9(3)
C24 C23 Br2 120.1(3)
C23 C24 C25 118.9(4)
C23 C24 H24 120.6
C25 C24 H24 120.6
C24 C25 C26 121.6(3)
C24 C25 H25 119.2
C26 C25 H25 119.2
C27 C26 C25 116.7(3)
C27 C26 C29 119.7(3)
C25 C26 C29 123.6(3)
C26 C27 C28 123.0(4)
C26 C27 H27 118.5
C28 C27 H27 118.5
C23 C28 C27 118.8(3)
C23 C28 H28 120.6
C27 C28 H28 120.6
C30 C29 C26 129.3(4)
C30 C29 H29 115.4
C26 C29 H29 115.4
C29 C30 C31 124.3(4)
C29 C30 H30 117.9
C31 C30 H30 117.9
C32 C31 C44 119.7(3)
C32 C31 C30 118.4(3)
C44 C31 C30 121.9(3)
C31 C32 C33 123.0(4)
C31 C32 C37 119.5(4)
C33 C32 C37 117.5(4)
C34 C33 C32 121.9(4)
C34 C33 H33 119.0
C32 C33 H33 119.0
C33 C34 C35 120.3(5)
C33 C34 H34 119.9
C35 C34 H34 119.9
C36 C35 C34 120.9(5)
C36 C35 H35 119.5
C34 C35 H35 119.5
C35 C36 C37 120.9(4)
C35 C36 H36 119.5
C37 C36 H36 119.5
C38 C37 C32 119.3(4)
C38 C37 C36 122.3(4)
C32 C37 C36 118.4(4)
C37 C38 C39 122.9(4)
C37 C38 H38 118.5
C39 C38 H38 118.5
C38 C39 C40 122.3(4)
C38 C39 C44 118.0(4)
C40 C39 C44 119.7(4)
C41 C40 C39 121.5(4)
C41 C40 H40 119.3
C39 C40 H40 119.3
C40 C41 C42 119.1(5)
C40 C41 H41 120.5
C42 C41 H41 120.5
C43 C42 C41 122.0(5)
C43 C42 H42 119.0
C41 C42 H42 119.0
C42 C43 C44 120.9(4)
C42 C43 H43 119.6
C44 C43 H43 119.6
C31 C44 C43 122.8(4)
C31 C44 C39 120.4(4)
C43 C44 C39 116.8(4)

loop_
_geom_bond_atom_site_label_1
_geom_bond_atom_site_label_2
_geom_bond_distance
Br1 C1 1.902(3)
Br2 C23 1.902(3)
C1 C6 1.372(5)
C1 C2 1.373(5)
C2 C3 1.383(5)
C2 H2 0.9300
C3 C4 1.384(5)
C3 H3 0.9300
C4 C5 1.392(5)
C4 C7 1.457(5)
C5 C6 1.368(5)
C5 H5 0.9300
C6 H6 0.9300
C7 C8 1.305(4)
C7 H7 0.9300
C8 C9 1.481(5)
C8 H8 0.9300
C9 C22 1.407(4)
C9 C10 1.408(4)
C10 C15 1.426(5)
C10 C11 1.426(5)
C11 C12 1.347(5)
C11 H11 0.9300
C12 C13 1.411(6)
C12 H12 0.9300
C13 C14 1.337(5)
C13 H13 0.9300
C14 C15 1.428(5)
C14 H14 0.9300
C15 C16 1.394(5)
C16 C17 1.378(5)
C16 H16 0.9300
C17 C18 1.425(5)
C17 C22 1.436(5)
C18 C19 1.346(5)
C18 H18 0.9300
C19 C20 1.403(5)
C19 H19 0.9300
C20 C21 1.355(5)
C20 H20 0.9300
C21 C22 1.428(5)
C21 H21 0.9300
C23 C28 1.363(5)
C23 C24 1.377(5)
C24 C25 1.380(5)
C24 H24 0.9300
C25 C26 1.396(5)
C25 H25 0.9300
C26 C27 1.370(5)
C26 C29 1.472(5)
C27 C28 1.372(5)
C27 H27 0.9300
C28 H28 0.9300
C29 C30 1.289(5)
C29 H29 0.9300
C30 C31 1.485(5)
C30 H30 0.9300
C31 C32 1.406(5)
C31 C44 1.410(5)
C32 C33 1.425(5)
C32 C37 1.433(5)
C33 C34 1.346(6)
C33 H33 0.9300
C34 C35 1.403(7)
C34 H34 0.9300
C35 C36 1.343(6)
C35 H35 0.9300
C36 C37 1.433(5)
C36 H36 0.9300
C37 C38 1.375(5)
C38 C39 1.390(5)
C38 H38 0.9300
C39 C40 1.421(6)
C39 C44 1.432(5)
C40 C41 1.336(6)
C40 H40 0.9300
C41 C42 1.410(7)
C41 H41 0.9300
C42 C43 1.352(6)
C42 H42 0.9300
C43 C44 1.419(5)
C43 H43 0.9300

loop_
_cod_related_entry_id
_cod_related_entry_database
_cod_related_entry_code
1 ChemSpider 4528010
